data_2202924
loop_
_publ_author_name
'Fallon, Gary D.'
'Illesinghe, Jayamini'
'Campi, Eva M.'
'Jackson, W. Roy'
'Robinson, Andrea J.'

_publ_section_title
;
 1,2-Bis[(2<i>R</i>,5<i>R</i>)-2,5-dimethylpyrrolidin-1-yl]benzene
;
_journal_issue 8
_journal_name_full 'Acta Crystallographica Section E'
_journal_page_first o1163
_journal_page_last o1164
_journal_paper_doi 10.1107/S160053680301537X
_journal_volume 59
_journal_year 2003
_chemical_formula_iupac 'C18 H28 N2'
_chemical_formula_moiety 'C18 H28 N2'
_chemical_formula_sum 'C18 H28 N2'
_chemical_formula_weight 272.42
_space_group_IT_number 18
_symmetry_cell_setting orthorhombic
_symmetry_space_group_name_Hall 'P 2bc 2'
_symmetry_space_group_name_H-M 'P 2 21 21'
_audit_creation_method 'WinGX routine CIF_UPDATE'
_cell_angle_alpha 90
_cell_angle_beta 90
_cell_angle_gamma 90
_cell_formula_units_Z 2
_cell_length_a 8.5423(2)
_cell_length_b 8.8892(2)
_cell_length_c 10.6486(2)
_cell_measurement_reflns_used 11552
_cell_measurement_temperature 123(2)
_cell_measurement_theta_max 28.3
_cell_measurement_theta_min 3.8
_cell_volume 808.59(3)
_computing_cell_refinement 'HKL SCALEPACK (Otwinowski & Minor, 1997)'
_computing_data_collection 'COLLECT (Nonius, 1997-2000)'
_computing_data_reduction 'HKL DENZO (Otwinowski & Minor, 1997) and SCALEPACK'
_computing_molecular_graphics 'ORTEP-3 for Windows (Farrugia, 1997)'
_computing_publication_material 'WinGX publication routines (Farrugia, 1999)'
_computing_structure_refinement 'SHELXL97 (Sheldrick, 1997)'
_computing_structure_solution 'SHELXS97 (Sheldrick, 1997)'
_diffrn_measured_fraction_theta_full 0.994
_diffrn_measured_fraction_theta_max 0.992
_diffrn_measurement_device '95mm CCD camera on \k-goniostat'
_diffrn_measurement_device_type 'Nonius KappaCCD'
_diffrn_measurement_method 'CCD rotation images, thick slices'
_diffrn_radiation_type MoK\a
_diffrn_radiation_wavelength 0.71073
_diffrn_reflns_av_R_equivalents 0.043
_diffrn_reflns_limit_h_max 11
_diffrn_reflns_limit_h_min -11
_diffrn_reflns_limit_k_max 11
_diffrn_reflns_limit_k_min -11
_diffrn_reflns_limit_l_max 14
_diffrn_reflns_limit_l_min -14
_diffrn_reflns_number 11552
_diffrn_reflns_theta_full 27.5
_diffrn_reflns_theta_max 28.3
_diffrn_reflns_theta_min 3.8
_diffrn_standards_decay_% 0
_diffrn_standards_number 0
_exptl_absorpt_coefficient_mu 0.065
_exptl_absorpt_correction_type none
_exptl_crystal_colour colourless
_exptl_crystal_density_diffrn 1.119
_exptl_crystal_density_method 'not measured'
_exptl_crystal_description prismatic
_exptl_crystal_F_000 300
_exptl_crystal_size_max 0.25
_exptl_crystal_size_mid 0.2
_exptl_crystal_size_min 0.18
_refine_diff_density_max 0.17
_refine_diff_density_min -0.16
_refine_ls_abs_structure_details 'Friedel opposites merged'
_refine_ls_extinction_method none
_refine_ls_goodness_of_fit_ref 1.07
_refine_ls_hydrogen_treatment constr
_refine_ls_matrix_type full
_refine_ls_number_parameters 93
_refine_ls_number_reflns 1174
_refine_ls_number_restraints 0
_refine_ls_restrained_S_all 1.07
_refine_ls_R_factor_gt 0.033
_refine_ls_shift/su_max 0
_refine_ls_structure_factor_coef Fsqd
_refine_ls_weighting_details 'calc w = 1/[\s^2^(Fo^2^)+(0.0398P)^2^+0.1166P] where P = (Fo^2^+2Fc^2^)/3'
_refine_ls_weighting_scheme calc
_refine_ls_wR_factor_ref 0.084
_reflns_number_gt 1094
_reflns_number_total 1174
_reflns_threshold_expression I>2\s(I)
_cod_data_source_file tk6121.cif
_cod_data_source_block I
_cod_database_code 2202924
_cod_database_fobs_code 2202924

loop_
_symmetry_equiv_pos_as_xyz
'x, y, z'
'-x, -y+1/2, z+1/2'
'x, -y, -z'
'-x, y+1/2, -z+1/2'

loop_
_atom_site_label
_atom_site_fract_x
_atom_site_fract_y
_atom_site_fract_z
_atom_site_U_iso_or_equiv
_atom_site_adp_type
_atom_site_calc_flag
_atom_site_refinement_flags
_atom_site_occupancy
_atom_site_disorder_assembly
_atom_site_disorder_group
_atom_site_type_symbol
C1 0.56474(15) 0.44913(13) 0.05155(11) 0.0217(3) Uani d . 1 . . C
C2 0.42130(16) 0.40542(15) 0.10227(13) 0.0291(3) Uani d . 1 . . C
H2 0.4202 0.3407 0.1733 0.035 Uiso calc R 1 . . H
C3 0.28012(17) 0.45362(16) 0.05207(14) 0.0338(3) Uani d . 1 . . C
H3 0.1840 0.4231 0.0890 0.041 Uiso calc R 1 . . H
C4 0.71578(17) 0.33212(16) 0.22648(13) 0.0314(3) Uani d . 1 . . C
H4 0.6418 0.2453 0.2331 0.038 Uiso calc R 1 . . H
C5 0.88399(18) 0.27523(19) 0.23052(16) 0.0388(4) Uani d . 1 . . C
H5A 0.9584 0.3588 0.2451 0.047 Uiso calc R 1 . . H
H5B 0.8978 0.1986 0.2971 0.047 Uiso calc R 1 . . H
C6 0.90611(18) 0.20718(16) 0.10109(16) 0.0364(4) Uani d . 1 . . C
H6A 0.8656 0.1029 0.0986 0.044 Uiso calc R 1 . . H
H6B 1.0182 0.2063 0.0775 0.044 Uiso calc R 1 . . H
C7 0.81213(14) 0.30934(14) 0.01259(13) 0.0257(3) Uani d . 1 . . C
H7 0.8853 0.3803 -0.0306 0.031 Uiso calc R 1 . . H
C8 0.6788(2) 0.4468(2) 0.32756(13) 0.0441(4) Uani d . 1 . . C
H8A 0.7543 0.5296 0.3230 0.066 Uiso calc R 1 . . H
H8B 0.6855 0.3988 0.4102 0.066 Uiso calc R 1 . . H
H8C 0.5728 0.4860 0.3148 0.066 Uiso calc R 1 . . H
C9 0.72306(18) 0.21970(16) -0.08556(15) 0.0345(3) Uani d . 1 . . C
H9A 0.6495 0.1515 -0.0438 0.052 Uiso calc R 1 . . H
H9B 0.7971 0.1611 -0.1360 0.052 Uiso calc R 1 . . H
H9C 0.6651 0.2887 -0.1402 0.052 Uiso calc R 1 . . H
N1 0.70859(13) 0.39613(11) 0.09903(10) 0.0227(3) Uani d . 1 . . N

loop_
_atom_site_aniso_label
_atom_site_aniso_U_11
_atom_site_aniso_U_22
_atom_site_aniso_U_33
_atom_site_aniso_U_12
_atom_site_aniso_U_13
_atom_site_aniso_U_23
C1 0.0227(6) 0.0206(5) 0.0219(5) -0.0018(5) -0.0009(5) -0.0023(5)
C2 0.0289(7) 0.0290(6) 0.0293(6) -0.0064(5) 0.0037(6) -0.0004(6)
C3 0.0228(6) 0.0363(7) 0.0423(7) -0.0040(6) 0.0046(6) -0.0069(7)
C4 0.0337(7) 0.0354(7) 0.0252(6) -0.0106(6) -0.0062(6) 0.0117(6)
C5 0.0365(8) 0.0394(8) 0.0406(8) -0.0075(7) -0.0142(7) 0.0168(7)
C6 0.0317(7) 0.0256(6) 0.0518(9) 0.0001(6) -0.0118(7) 0.0089(7)
C7 0.0243(6) 0.0200(5) 0.0327(7) 0.0008(5) -0.0022(6) 0.0012(5)
C8 0.0501(10) 0.0596(10) 0.0225(6) -0.0139(9) -0.0016(7) 0.0018(8)
C9 0.0367(8) 0.0278(6) 0.0389(8) 0.0070(6) -0.0071(7) -0.0094(7)
N1 0.0239(5) 0.0240(5) 0.0202(5) -0.0014(4) -0.0011(4) 0.0033(5)

loop_
_atom_type_symbol
_atom_type_description
_atom_type_scat_dispersion_real
_atom_type_scat_dispersion_imag
_atom_type_scat_source
C C 0.0033 0.0016 'International Tables Vol C Tables 4.2.6.8 and 6.1.1.4'
H H 0 0 'International Tables Vol C Tables 4.2.6.8 and 6.1.1.4'
N N 0.0061 0.0033 'International Tables Vol C Tables 4.2.6.8 and 6.1.1.4'

loop_
_geom_angle_atom_site_label_1
_geom_angle_atom_site_label_2
_geom_angle_atom_site_label_3
_geom_angle_site_symmetry_1
_geom_angle_site_symmetry_3
_geom_angle
C2 C1 N1 . . 122.27(11)
C2 C1 C1 . 3_565 118.43(8)
N1 C1 C1 . 3_565 119.29(6)
C3 C2 C1 . . 121.92(12)
C3 C2 H2 . . 119.0
C1 C2 H2 . . 119.0
C3 C3 C2 3_565 . 119.58(8)
C3 C3 H3 3_565 . 120.2
C2 C3 H3 . . 120.2
N1 C4 C8 . . 112.70(12)
N1 C4 C5 . . 101.16(12)
C8 C4 C5 . . 113.54(13)
N1 C4 H4 . . 109.7
C8 C4 H4 . . 109.7
C5 C4 H4 . . 109.7
C6 C5 C4 . . 102.95(12)
C6 C5 H5A . . 111.2
C4 C5 H5A . . 111.2
C6 C5 H5B . . 111.2
C4 C5 H5B . . 111.2
H5A C5 H5B . . 109.1
C5 C6 C7 . . 104.87(12)
C5 C6 H6A . . 110.8
C7 C6 H6A . . 110.8
C5 C6 H6B . . 110.8
C7 C6 H6B . . 110.8
H6A C6 H6B . . 108.8
N1 C7 C9 . . 113.52(10)
N1 C7 C6 . . 103.72(11)
C9 C7 C6 . . 111.97(11)
N1 C7 H7 . . 109.2
C9 C7 H7 . . 109.2
C6 C7 H7 . . 109.2
C4 C8 H8A . . 109.5
C4 C8 H8B . . 109.5
H8A C8 H8B . . 109.5
C4 C8 H8C . . 109.5
H8A C8 H8C . . 109.5
H8B C8 H8C . . 109.5
C7 C9 H9A . . 109.5
C7 C9 H9B . . 109.5
H9A C9 H9B . . 109.5
C7 C9 H9C . . 109.5
H9A C9 H9C . . 109.5
H9B C9 H9C . . 109.5
C1 N1 C4 . . 119.73(11)
C1 N1 C7 . . 117.93(10)
C4 N1 C7 . . 110.13(10)

loop_
_geom_bond_atom_site_label_1
_geom_bond_atom_site_label_2
_geom_bond_site_symmetry_2
_geom_bond_distance
_geom_bond_publ_flag
C1 C2 . 1.3943(18) ?
C1 N1 . 1.4098(16) ?
C1 C1 3_565 1.422(2) ?
C2 C3 . 1.387(2) ?
C2 H2 . 0.9500 ?
C3 C3 3_565 1.382(3) ?
C3 H3 . 0.9500 ?
C4 N1 . 1.4729(16) ?
C4 C8 . 1.515(2) ?
C4 C5 . 1.524(2) ?
C4 H4 . 1.0000 ?
C5 C6 . 1.517(2) ?
C5 H5A . 0.9900 ?
C5 H5B . 0.9900 ?
C6 C7 . 1.5354(19) ?
C6 H6A . 0.9900 ?
C6 H6B . 0.9900 ?
C7 N1 . 1.4915(17) ?
C7 C9 . 1.5186(19) ?
C7 H7 . 1.0000 ?
C8 H8A . 0.9800 ?
C8 H8B . 0.9800 ?
C8 H8C . 0.9800 ?
C9 H9A . 0.9800 ?
C9 H9B . 0.9800 ?
C9 H9C . 0.9800 ?
